data_1542103
loop_
_publ_author_name
'Aurivillius, B.'
'Loewenhielm, A.'

_publ_section_title
;
 The crystal structure of the orthorhombic modification of Bi O H Cr O4. A
 refinement of the structure of monoclinic Bi O H Cr O4
;
_journal_name_full 'Acta Chemica Scandinavica (1-27,1973-42,1988)'
_journal_page_first 1937
_journal_page_last 1957
_journal_volume 18
_journal_year 1964
_chemical_formula_sum 'Bi Cr H O5'
_chemical_name_systematic 'Bi (Cr O4 (O H))'
_space_group_IT_number 14
_symmetry_space_group_name_Hall '-P 2ybc'
_symmetry_space_group_name_H-M 'P 1 21/c 1'
_cell_angle_alpha 90
_cell_angle_beta 93.12
_cell_angle_gamma 90
_cell_formula_units_Z 4
_cell_length_a 5.625
_cell_length_b 9.592
_cell_length_c 7.476
_cell_volume 402.770
_citation_journal_id_ASTM ACSAA4
_cod_data_source_file Aurivillius_ACSAA4_1964_724.cif
_cod_data_source_block H1Bi1Cr1O5
_cod_original_cell_volume 402.7697
_cod_original_formula_sum 'H1 Bi1 Cr1 O5'
_cod_database_code 1542103

loop_
_symmetry_equiv_pos_as_xyz
x,y,z
-x,y+1/2,-z+1/2
-x,-y,-z
x,-y-1/2,z-1/2

loop_
_atom_site_label
_atom_site_type_symbol
_atom_site_fract_x
_atom_site_fract_y
_atom_site_fract_z
_atom_site_occupancy
_atom_site_U_iso_or_equiv
Cr1 Cr+6 0.2759 0.58618 0.15772 1 0.0
O3 O-2 0.9649 0.1741 0.269 1 0.0
O4 O-2 0.7361 0.9238 0.2764 1 0.0
O1 O-2 0.4639 0.1583 0.2647 1 0.0
O5 O-2 0.8003 0.064 0.935 1 0.0
O2 O-2 0.7279 0.0927 0.5564 1 0.0
Bi1 Bi+3 0.15612 0.1677 0.01593 1 0.0
